data_1010017
loop_
_publ_author_name
'Beevers, C. A.'
'Ross, M. A. S.'

_publ_section_title
;
 The crystal structure of "\b alumina" Na~2~O &#x00B7; 11(Al~2~O~3~)
;
_journal_coden_ASTM ZEKGAX
_journal_issue 1-6
_journal_name_full
;
Zeitschrift fuer Kristallographie, Kristallgeometrie, Kristallphysik,
Kristallchemie (-144,1977)
;
_journal_page_first 59
_journal_page_last 66
_journal_paper_doi 10.1524/zkri.1937.97.1.59
_journal_volume 97
_journal_year 1937
_chemical_formula_structural 'Na Al11 O17'
_chemical_formula_sum 'Al11 Na O17'
_chemical_name_systematic 'Sodium 11-aluminium oxide'
_space_group_IT_number 194
_symmetry_cell_setting hexagonal
_symmetry_Int_Tables_number 194
_symmetry_space_group_name_Hall '-P 6c 2c'
_symmetry_space_group_name_H-M 'P 63/m m c'
_cell_angle_alpha 90
_cell_angle_beta 90
_cell_angle_gamma 120
_cell_formula_units_Z 2
_cell_length_a 5.584
_cell_length_b 5.584
_cell_length_c 22.45
_cell_volume 606.2
_cod_database_code 1010017

loop_
_symmetry_equiv_pos_as_xyz
x,y,z
-y,x-y,z
y-x,-x,z
-y,-x,z
y-x,y,z
x,x-y,z
-x,-y,-z
y,y-x,-z
x-y,x,-z
y,x,-z
x-y,-y,-z
-x,y-x,-z
-x,-y,1/2+z
y,y-x,1/2+z
x-y,x,1/2+z
y,x,1/2+z
x-y,-y,1/2+z
-x,y-x,1/2+z
x,y,1/2-z
-y,x-y,1/2-z
y-x,-x,1/2-z
-y,-x,1/2-z
y-x,y,1/2-z
x,x-y,1/2-z

loop_
_atom_site_label
_atom_site_type_symbol
_atom_site_symmetry_multiplicity
_atom_site_Wyckoff_symbol
_atom_site_fract_x
_atom_site_fract_y
_atom_site_fract_z
_atom_site_occupancy
_atom_site_attached_hydrogens
_atom_site_calc_flag
Na1 Na1+ 2 d 0.6667 0.3333 0.25 1. 0 d
Al1 Al3+ 2 a 0. 0. 0. 1. 0 d
Al2 Al3+ 4 f 0.3333 0.6667 0.022 1. 0 d
Al3 Al3+ 12 k 0.3333 0.1667 0.106 1. 0 d
Al4 Al3+ 4 f 0.3333 0.6667 0.178 1. 0 d
O1 O2- 12 k 0.1667 0.3333 0.05 1. 0 d
O2 O2- 4 f 0.6667 0.3333 0.05 1. 0 d
O3 O2- 4 e 0. 0. 0.144 1. 0 d
O4 O2- 12 k 0.5 0.5 0.144 1. 0 d
O5 O2- 2 c 0.3333 0.6667 0.25 1. 0 d

loop_
_atom_type_symbol
_atom_type_oxidation_number
Na1+ 1.000
Al3+ 3.000
O2- -2.000
